data_4084979
loop_
_publ_author_name
'Hupf, Emanuel'
'Lork, Enno'
'Mebs, Stefan'
'Ch\;eci\'nska, Lilianna'
'Beckmann, Jens'

_publ_section_title
;
 Probing Donor--Acceptor Interactions inperi-Substituted
 Diphenylphosphinoacenaphthyl--Element Dichlorides of Group 13 and 15
 Elements
;
_journal_issue 24
_journal_name_full Organometallics
_journal_page_first 7247
_journal_paper_doi 10.1021/om501036c
_journal_volume 33
_journal_year 2014
_chemical_formula_sum 'C24 H18 Cl2 In P'
_chemical_formula_weight 523.07
_chemical_name_systematic
; 
 ? 
;
_space_group_IT_number 14
_symmetry_cell_setting monoclinic
_symmetry_space_group_name_Hall '-P 2yn'
_symmetry_space_group_name_H-M 'P 1 21/n 1'
_atom_sites_solution_hydrogens geom
_atom_sites_solution_primary direct
_atom_sites_solution_secondary difmap
_audit_creation_method SHELXL-97
_cell_angle_alpha 90.00
_cell_angle_beta 101.9000(10)
_cell_angle_gamma 90.00
_cell_formula_units_Z 4
_cell_length_a 10.3718(4)
_cell_length_b 15.6718(5)
_cell_length_c 13.5877(5)
_cell_measurement_reflns_used 9744
_cell_measurement_temperature 100
_cell_measurement_theta_max 29.95
_cell_measurement_theta_min 2.61
_cell_volume 2161.14(13)
_computing_cell_refinement 'Bruker SAINT'
_computing_data_collection 'Bruker APEX2'
_computing_data_reduction 'Bruker SAINT'
_computing_molecular_graphics 'Bruker SHELXTL'
_computing_publication_material 'Bruker SHELXTL'
_computing_structure_refinement 'SHELXL-2013 (Sheldrick 2013)'
_computing_structure_solution 'SHELXS-97 (Sheldrick 2008)'
_diffrn_ambient_temperature 100
_diffrn_measured_fraction_theta_full 0.998
_diffrn_measured_fraction_theta_max 0.998
_diffrn_measurement_device_type 'Bruker APEX-II CCD'
_diffrn_measurement_method '\f and \w scans'
_diffrn_radiation_monochromator graphite
_diffrn_radiation_source 'fine-focus sealed tube'
_diffrn_radiation_type MoK\a
_diffrn_radiation_wavelength 0.71073
_diffrn_reflns_av_R_equivalents 0.0488
_diffrn_reflns_av_sigmaI/netI 0.0203
_diffrn_reflns_limit_h_max 14
_diffrn_reflns_limit_h_min -14
_diffrn_reflns_limit_k_max 22
_diffrn_reflns_limit_k_min -21
_diffrn_reflns_limit_l_max 19
_diffrn_reflns_limit_l_min -19
_diffrn_reflns_number 103271
_diffrn_reflns_theta_full 30.05
_diffrn_reflns_theta_max 30.05
_diffrn_reflns_theta_min 2.39
_diffrn_standards_interval_count 0
_exptl_absorpt_coefficient_mu 1.422
_exptl_absorpt_correction_T_max 0.7460
_exptl_absorpt_correction_T_min 0.6899
_exptl_absorpt_correction_type multi-scan
_exptl_absorpt_process_details 'SADABS; Bruker, 2000'
_exptl_crystal_colour colourless
_exptl_crystal_density_diffrn 1.608
_exptl_crystal_density_method 'not measured'
_exptl_crystal_description block
_exptl_crystal_F_000 1040
_exptl_crystal_size_max 0.20
_exptl_crystal_size_mid 0.12
_exptl_crystal_size_min 0.10
_refine_diff_density_max 0.891
_refine_diff_density_min -0.477
_refine_diff_density_rms 0.103
_refine_ls_extinction_method none
_refine_ls_goodness_of_fit_ref 1.094
_refine_ls_hydrogen_treatment constr
_refine_ls_matrix_type full
_refine_ls_number_parameters 253
_refine_ls_number_reflns 6324
_refine_ls_number_restraints 0
_refine_ls_restrained_S_all 1.094
_refine_ls_R_factor_all 0.0386
_refine_ls_R_factor_gt 0.0262
_refine_ls_shift/su_max 0.003
_refine_ls_shift/su_mean 0.000
_refine_ls_structure_factor_coef Fsqd
_refine_ls_weighting_details 'calc w=1/[\s^2^(Fo^2^)+(0.0212P)^2^+2.9568P] where P=(Fo^2^+2Fc^2^)/3'
_refine_ls_weighting_scheme calc
_refine_ls_wR_factor_gt 0.0531
_refine_ls_wR_factor_ref 0.0581
_reflns_number_gt 5381
_reflns_number_total 6324
_reflns_threshold_expression >2sigma(I)
_cod_data_source_file om501036c_si_003.cif
_cod_data_source_block 4
_cod_depositor_comments
;
The following automatic conversions were performed:

'_symmetry_cell_setting' value 'Monoclinic' changed to 'monoclinic'
according to
/home/saulius/struct/COD-crude-data--automatic-downloads/rss-feeds/ACS/lib/dictionaries/cif_core.dic
dictionary named 'cif_core.dic' version 2.4.2 from 2011-04-26.

Automatic conversion script
Id: cif_fix_values 2935 2014-11-11 08:27:57Z andrius 

 Adding full bibliography for 4084974--4084984.cif.
;
_cod_original_sg_symbol_H-M P2(1)/n
_cod_database_code 4084979

loop_
_symmetry_equiv_pos_as_xyz
'x, y, z'
'-x+1/2, y+1/2, -z+1/2'
'-x, -y, -z'
'x-1/2, -y-1/2, z-1/2'

loop_
_atom_site_label
_atom_site_type_symbol
_atom_site_fract_x
_atom_site_fract_y
_atom_site_fract_z
_atom_site_U_iso_or_equiv
_atom_site_adp_type
_atom_site_occupancy
_atom_site_symmetry_multiplicity
_atom_site_calc_flag
_atom_site_refinement_flags
In1 In 0.401123(12) 0.966008(8) 0.865212(9) 0.01117(4) Uani 1 1 d .
Cl1 Cl 0.49523(5) 1.06537(3) 0.76796(3) 0.01519(9) Uani 1 1 d .
Cl2 Cl 0.58922(4) 0.91001(3) 0.98655(3) 0.01391(9) Uani 1 1 d .
P1 P 0.37783(5) 0.82536(3) 0.74757(4) 0.01061(9) Uani 1 1 d .
C14 C -0.00464(18) 0.88442(12) 0.74678(14) 0.0130(3) Uani 1 1 d .
C19 C 0.13404(18) 0.88665(12) 0.77228(14) 0.0116(3) Uani 1 1 d .
C18 C 0.19959(18) 0.82862(12) 0.71724(14) 0.0115(3) Uani 1 1 d .
C11 C 0.1108(2) 0.99855(13) 0.89017(15) 0.0155(4) Uani 1 1 d .
H11 H 0.1493 1.0377 0.9389 0.019 Uiso 1 1 calc R
C33 C 0.5155(2) 0.57025(14) 0.89969(16) 0.0235(4) Uani 1 1 d .
H33 H 0.5454 0.5178 0.9272 0.028 Uiso 1 1 calc R
C20 C 0.42683(18) 0.81310(12) 0.62739(14) 0.0122(3) Uani 1 1 d .
C17 C 0.12713(19) 0.77767(13) 0.64268(14) 0.0153(4) Uani 1 1 d .
H17 H 0.1719 0.7416 0.6069 0.018 Uiso 1 1 calc R
C10 C 0.19258(18) 0.94724(12) 0.84690(14) 0.0125(3) Uani 1 1 d .
C30 C 0.42584(19) 0.72559(12) 0.81255(14) 0.0126(3) Uani 1 1 d .
C22 C 0.4656(2) 0.87835(13) 0.47532(15) 0.0178(4) Uani 1 1 d .
H22 H 0.4703 0.9269 0.4369 0.021 Uiso 1 1 calc R
C12 C -0.0289(2) 0.99440(13) 0.86374(15) 0.0171(4) Uani 1 1 d .
H12 H -0.0805 1.0297 0.8949 0.020 Uiso 1 1 calc R
C35 C 0.3362(2) 0.66286(13) 0.82583(15) 0.0172(4) Uani 1 1 d .
H35 H 0.2462 0.6727 0.8054 0.021 Uiso 1 1 calc R
C24 C 0.4840(2) 0.72640(14) 0.49600(16) 0.0214(4) Uani 1 1 d .
H24 H 0.5012 0.6731 0.4715 0.026 Uiso 1 1 calc R
C31 C 0.5606(2) 0.71104(14) 0.84582(15) 0.0181(4) Uani 1 1 d .
H31 H 0.6207 0.7536 0.8393 0.022 Uiso 1 1 calc R
C21 C 0.43425(19) 0.88579(12) 0.56949(15) 0.0152(4) Uani 1 1 d .
H21 H 0.4182 0.9393 0.5940 0.018 Uiso 1 1 calc R
C15 C -0.07752(19) 0.83122(13) 0.67194(15) 0.0165(4) Uani 1 1 d .
C23 C 0.4899(2) 0.79871(14) 0.43826(15) 0.0200(4) Uani 1 1 d .
H23 H 0.5101 0.7939 0.3749 0.024 Uiso 1 1 calc R
C16 C -0.0120(2) 0.77821(14) 0.61870(15) 0.0183(4) Uani 1 1 d .
H16 H -0.0581 0.7434 0.5680 0.022 Uiso 1 1 calc R
C34 C 0.3813(2) 0.58515(14) 0.86991(16) 0.0226(4) Uani 1 1 d .
H34 H 0.3215 0.5433 0.8793 0.027 Uiso 1 1 calc R
C1 C -0.2289(2) 0.91847(15) 0.74414(18) 0.0231(4) Uani 1 1 d .
H1A H -0.2722 0.9689 0.7114 0.028 Uiso 1 1 calc R
H1B H -0.2763 0.8991 0.7945 0.028 Uiso 1 1 calc R
C25 C 0.4525(2) 0.73325(13) 0.59026(15) 0.0175(4) Uani 1 1 d .
H25 H 0.4485 0.6846 0.6286 0.021 Uiso 1 1 calc R
C2 C -0.2227(2) 0.84672(17) 0.66577(19) 0.0274(5) Uani 1 1 d .
H2A H -0.2656 0.7953 0.6824 0.033 Uiso 1 1 calc R
H2B H -0.2652 0.8650 0.5987 0.033 Uiso 1 1 calc R
C13 C -0.08631(19) 0.93731(13) 0.79139(15) 0.0163(4) Uani 1 1 d .
C32 C 0.6051(2) 0.63330(15) 0.88863(17) 0.0246(5) Uani 1 1 d .
H32 H 0.6949 0.6235 0.9099 0.029 Uiso 1 1 calc R

loop_
_atom_site_aniso_label
_atom_site_aniso_U_11
_atom_site_aniso_U_22
_atom_site_aniso_U_33
_atom_site_aniso_U_23
_atom_site_aniso_U_13
_atom_site_aniso_U_12
In1 0.01159(6) 0.01139(6) 0.01012(6) -0.00025(5) 0.00127(4) -0.00089(5)
Cl1 0.0211(2) 0.0120(2) 0.0145(2) 0.00323(16) 0.00820(17) 0.00195(17)
Cl2 0.0173(2) 0.01103(19) 0.01131(19) -0.00167(15) -0.00196(16) 0.00232(16)
P1 0.0102(2) 0.0103(2) 0.0111(2) -0.00131(16) 0.00161(16) -0.00015(16)
C14 0.0122(8) 0.0126(8) 0.0141(8) 0.0015(7) 0.0028(7) 0.0002(7)
C19 0.0126(8) 0.0106(8) 0.0118(8) 0.0018(6) 0.0029(7) 0.0000(6)
C18 0.0110(8) 0.0102(8) 0.0132(8) 0.0000(7) 0.0023(7) -0.0001(6)
C11 0.0185(9) 0.0129(8) 0.0154(9) -0.0017(7) 0.0044(7) 0.0000(7)
C33 0.0369(12) 0.0171(10) 0.0156(9) 0.0042(8) 0.0033(9) 0.0085(9)
C20 0.0103(8) 0.0150(9) 0.0114(8) -0.0015(7) 0.0024(6) -0.0008(6)
C17 0.0149(9) 0.0150(9) 0.0156(9) -0.0033(7) 0.0022(7) 0.0000(7)
C10 0.0130(8) 0.0124(8) 0.0123(8) -0.0003(7) 0.0026(7) 0.0002(6)
C30 0.0153(9) 0.0125(8) 0.0099(8) -0.0005(7) 0.0027(7) 0.0004(7)
C22 0.0200(10) 0.0185(10) 0.0152(9) 0.0015(7) 0.0041(7) -0.0028(8)
C12 0.0167(9) 0.0170(9) 0.0195(9) -0.0014(8) 0.0085(8) 0.0030(7)
C35 0.0178(9) 0.0170(9) 0.0168(9) 0.0006(7) 0.0037(7) -0.0014(7)
C24 0.0311(11) 0.0164(10) 0.0187(10) -0.0044(8) 0.0096(9) 0.0005(8)
C31 0.0153(9) 0.0203(10) 0.0179(9) 0.0017(8) 0.0015(7) 0.0013(7)
C21 0.0171(9) 0.0127(9) 0.0157(9) -0.0012(7) 0.0033(7) -0.0004(7)
C15 0.0120(9) 0.0184(9) 0.0183(9) 0.0002(8) 0.0014(7) -0.0012(7)
C23 0.0236(10) 0.0245(11) 0.0137(9) -0.0016(8) 0.0081(8) -0.0018(8)
C16 0.0145(9) 0.0208(10) 0.0179(9) -0.0060(8) -0.0004(7) -0.0028(7)
C34 0.0349(12) 0.0139(9) 0.0184(10) 0.0021(8) 0.0044(9) -0.0043(8)
C1 0.0119(9) 0.0273(11) 0.0305(11) -0.0044(9) 0.0056(8) 0.0014(8)
C25 0.0238(10) 0.0132(9) 0.0165(9) -0.0004(7) 0.0067(8) -0.0008(7)
C2 0.0111(9) 0.0373(13) 0.0326(12) -0.0116(10) 0.0013(8) -0.0002(9)
C13 0.0139(9) 0.0177(9) 0.0180(9) 0.0016(8) 0.0051(7) 0.0023(7)
C32 0.0229(11) 0.0257(11) 0.0229(11) 0.0040(9) -0.0001(8) 0.0098(9)

loop_
_atom_type_symbol
_atom_type_description
_atom_type_scat_dispersion_real
_atom_type_scat_dispersion_imag
_atom_type_scat_source
C C 0.0033 0.0016 'International Tables Vol C Tables 4.2.6.8 and 6.1.1.4'
H H 0.0000 0.0000 'International Tables Vol C Tables 4.2.6.8 and 6.1.1.4'
P P 0.1023 0.0942 'International Tables Vol C Tables 4.2.6.8 and 6.1.1.4'
Cl Cl 0.1484 0.1585 'International Tables Vol C Tables 4.2.6.8 and 6.1.1.4'
In In -0.7276 1.3100 'International Tables Vol C Tables 4.2.6.8 and 6.1.1.4'

loop_
_geom_angle_atom_site_label_1
_geom_angle_atom_site_label_2
_geom_angle_atom_site_label_3
_geom_angle
_geom_angle_site_symmetry_3
C10 In1 Cl1 123.00(5) .
C10 In1 Cl2 132.42(5) .
Cl1 In1 Cl2 104.365(17) .
C10 In1 P1 81.64(5) .
Cl1 In1 P1 101.660(16) .
Cl2 In1 P1 93.882(15) .
C10 In1 Cl2 93.70(5) 3_677
Cl1 In1 Cl2 89.277(16) 3_677
Cl2 In1 Cl2 81.834(15) 3_677
P1 In1 Cl2 168.964(15) 3_677
In1 Cl2 In1 98.166(15) 3_677
C18 P1 C30 107.46(9) .
C18 P1 C20 105.08(8) .
C30 P1 C20 104.28(9) .
C18 P1 In1 94.25(6) .
C30 P1 In1 115.64(6) .
C20 P1 In1 127.57(6) .
C15 C14 C13 112.23(17) .
C15 C14 C19 124.12(18) .
C13 C14 C19 123.62(18) .
C14 C19 C10 116.98(17) .
C14 C19 C18 115.20(17) .
C10 C19 C18 127.80(17) .
C17 C18 C19 120.21(17) .
C17 C18 P1 121.70(14) .
C19 C18 P1 118.09(13) .
C10 C11 C12 123.25(18) .
C34 C33 C32 120.2(2) .
C25 C20 C21 119.44(17) .
C25 C20 P1 121.96(15) .
C21 C20 P1 118.57(14) .
C18 C17 C16 122.71(18) .
C11 C10 C19 118.63(17) .
C11 C10 In1 124.20(14) .
C19 C10 In1 116.35(13) .
C35 C30 C31 119.62(18) .
C35 C30 P1 123.28(15) .
C31 C30 P1 117.03(15) .
C23 C22 C21 120.29(19) .
C13 C12 C11 118.69(18) .
C30 C35 C34 119.90(19) .
C23 C24 C25 120.30(19) .
C32 C31 C30 120.2(2) .
C22 C21 C20 120.10(18) .
C16 C15 C14 119.30(18) .
C16 C15 C2 131.70(19) .
C14 C15 C2 108.99(18) .
C24 C23 C22 119.79(18) .
C15 C16 C17 118.42(18) .
C33 C34 C35 120.0(2) .
C13 C1 C2 104.83(16) .
C24 C25 C20 120.08(19) .
C15 C2 C1 105.01(17) .
C12 C13 C14 118.82(18) .
C12 C13 C1 132.26(19) .
C14 C13 C1 108.91(17) .
C33 C32 C31 119.9(2) .

loop_
_geom_bond_atom_site_label_1
_geom_bond_atom_site_label_2
_geom_bond_distance
_geom_bond_site_symmetry_2
In1 C10 2.1459(19) .
In1 Cl1 2.3782(5) .
In1 Cl2 2.4430(5) .
In1 P1 2.7043(5) .
In1 Cl2 2.7855(5) 3_677
Cl2 In1 2.7855(5) 3_677
P1 C18 1.8098(19) .
P1 C30 1.8141(19) .
P1 C20 1.8176(19) .
C14 C15 1.408(3) .
C14 C13 1.408(3) .
C14 C19 1.409(3) .
C19 C10 1.430(3) .
C19 C18 1.435(3) .
C18 C17 1.384(3) .
C11 C10 1.385(3) .
C11 C12 1.421(3) .
C33 C34 1.386(3) .
C33 C32 1.386(3) .
C20 C25 1.395(3) .
C20 C21 1.396(3) .
C17 C16 1.413(3) .
C30 C35 1.390(3) .
C30 C31 1.396(3) .
C22 C23 1.388(3) .
C22 C21 1.389(3) .
C12 C13 1.371(3) .
C35 C34 1.395(3) .
C24 C23 1.387(3) .
C24 C25 1.390(3) .
C31 C32 1.387(3) .
C15 C16 1.370(3) .
C15 C2 1.510(3) .
C1 C13 1.515(3) .
C1 C2 1.559(3) .
